data_4504594
loop_
_publ_author_name
'Adams, Christopher J.'
'Angeloni, Alessandro'
'Orpen, A. Guy'
'Podesta, Thomas J.'
'Shore, Benjamin'

_publ_section_title
;
 Crystal Synthesis of Organic&#x2212;Inorganic Hybrid Salts Based on
 Tetrachloroplatinate and -palladate Salts of Organic Cations:&#x2009;
 Formation of Linear, Two-, and Three-Dimensional
 NH&#x00B7;&#x00B7;&#x00B7;Cl Hydrogen Bond Networks
;
_journal_issue 2
_journal_name_full 'Crystal Growth &amp; Design'
_journal_page_first 411
_journal_paper_doi 10.1021/cg050362o
_journal_volume 6
_journal_year 2006
_chemical_formula_sum 'C10 H10 Cl4 N2 Pt'
_chemical_formula_weight 495.09
_chemical_name_systematic
;
 ?
;
_space_group_IT_number 12
_symmetry_cell_setting monoclinic
_symmetry_space_group_name_Hall '-I 2y'
_symmetry_space_group_name_H-M 'I 1 2/m 1'
_atom_sites_solution_hydrogens geom
_atom_sites_solution_primary direct
_atom_sites_solution_secondary difmap
_audit_creation_method SHELXL-97
_cell_angle_alpha 90.00
_cell_angle_beta 91.320(3)
_cell_angle_gamma 90.00
_cell_formula_units_Z 2
_cell_length_a 6.6548(14)
_cell_length_b 11.695(2)
_cell_length_c 8.146(3)
_cell_measurement_reflns_used 55
_cell_measurement_temperature 173(2)
_cell_volume 633.8(3)
_computing_cell_refinement 'SMART (Siemens, 1995b)'
_computing_data_collection 'SMART (Siemens, 1995b)'
_computing_data_reduction 'SMART (Siemens, 1995b)'
_computing_molecular_graphics 'SHELXTL (Siemens, 1995a)'
_computing_publication_material 'SHELXTL (Siemens, 1995a)'
_computing_structure_refinement 'SHELXTL (Siemens, 1995a)'
_computing_structure_solution 'SHELXTL (Siemens, 1995a)'
_diffrn_ambient_temperature 173(2)
_diffrn_measured_fraction_theta_full 0.986
_diffrn_measured_fraction_theta_max 0.986
_diffrn_measurement_device_type 'Siemens SMART CCD diffractometer'
_diffrn_measurement_method '\w rotation with narrow frames'
_diffrn_radiation_monochromator graphite
_diffrn_radiation_source 'fine-focus sealed tube'
_diffrn_radiation_type MoK\a
_diffrn_radiation_wavelength 0.71073
_diffrn_reflns_av_R_equivalents 0.0650
_diffrn_reflns_av_sigmaI/netI 0.0544
_diffrn_reflns_limit_h_max 8
_diffrn_reflns_limit_h_min -8
_diffrn_reflns_limit_k_max 14
_diffrn_reflns_limit_k_min -15
_diffrn_reflns_limit_l_max 10
_diffrn_reflns_limit_l_min -8
_diffrn_reflns_number 2029
_diffrn_reflns_theta_full 27.60
_diffrn_reflns_theta_max 27.60
_diffrn_reflns_theta_min 3.05
_diffrn_standards_decay_% none
_exptl_absorpt_coefficient_mu 11.887
_exptl_absorpt_correction_T_max 0.694167
_exptl_absorpt_correction_T_min 0.309236
_exptl_absorpt_correction_type empirical
_exptl_absorpt_process_details 'SADABS (Sheldrick, 1996)'
_exptl_crystal_colour orange
_exptl_crystal_density_diffrn 2.594
_exptl_crystal_density_meas ?
_exptl_crystal_density_method 'Not measured'
_exptl_crystal_description block
_exptl_crystal_F_000 460
_exptl_crystal_size_max 0.2
_exptl_crystal_size_mid 0.2
_exptl_crystal_size_min 0.15
_refine_diff_density_max 1.746
_refine_diff_density_min -1.423
_refine_diff_density_rms 0.226
_refine_ls_extinction_method none
_refine_ls_goodness_of_fit_ref 1.083
_refine_ls_hydrogen_treatment mixed
_refine_ls_matrix_type full
_refine_ls_number_parameters 46
_refine_ls_number_reflns 765
_refine_ls_number_restraints 0
_refine_ls_restrained_S_all 1.083
_refine_ls_R_factor_all 0.0289
_refine_ls_R_factor_gt 0.0289
_refine_ls_shift/su_max 0.000
_refine_ls_shift/su_mean 0.000
_refine_ls_structure_factor_coef Fsqd
_refine_ls_weighting_details 'calc w=1/[\s^2^(Fo^2^)+(0.0346P)^2^+0.0000P] where P=(Fo^2^+2Fc^2^)/3'
_refine_ls_weighting_scheme calc
_refine_ls_wR_factor_gt 0.0657
_refine_ls_wR_factor_ref 0.0657
_reflns_number_gt 764
_reflns_number_total 765
_reflns_threshold_expression >2sigma(I)
_cod_data_source_file cg050362osi20050725_015150.cif
_cod_data_source_block 1
_cod_depositor_comments
;
The following automatic conversions were performed:

'_symmetry_cell_setting' value 'Monoclinic' changed to 'monoclinic'
according to /home/saulius/struct/CIF-dictionaries/cif_core.dic
dictionary named 'cif_core.dic' version 2.4.1 from 2010-06-29.

Automatic conversion script
Id: cif_fix_values 1715 2011-07-08 13:25:40Z adriana 

The following automatic conversions were performed:

'_exptl_crystal_density_meas' value 'Not measured' was changed to '?'
- the value is perceived as not measured.

Automatic conversion script
Id: cif_fix_values 3008 2015-01-20 13:52:24Z robertas 
;
_cod_original_cell_volume 633.9(3)
_cod_original_sg_symbol_H-M I2/m
_cod_database_code 4504594

loop_
_symmetry_equiv_pos_as_xyz
'x, y, z'
'-x, y, -z'
'x+1/2, y+1/2, z+1/2'
'-x+1/2, y+1/2, -z+1/2'
'-x, -y, -z'
'x, -y, z'
'-x+1/2, -y+1/2, -z+1/2'
'x+1/2, -y+1/2, z+1/2'

loop_
_atom_site_label
_atom_site_type_symbol
_atom_site_fract_x
_atom_site_fract_y
_atom_site_fract_z
_atom_site_U_iso_or_equiv
_atom_site_adp_type
_atom_site_occupancy
_atom_site_symmetry_multiplicity
_atom_site_calc_flag
_atom_site_refinement_flags
Pt1 Pt 0.5000 0.5000 0.0000 0.01779(15) Uani 1 4 d S
Cl1 Cl 0.7009(2) 0.63908(12) -0.1105(2) 0.0337(3) Uani 1 1 d .
N1 N 0.9429(9) 0.5000 0.2810(9) 0.0296(15) Uani 1 2 d S
C3 C 0.5961(10) 0.5000 0.4542(10) 0.0224(15) Uani 1 2 d S
C2 C 0.6881(9) 0.6007(6) 0.4110(10) 0.0416(16) Uani 1 1 d .
H2 H 0.6301 0.6718 0.4406 0.050 Uiso 1 1 calc R
C1 C 0.8631(9) 0.5987(6) 0.3255(9) 0.0414(16) Uani 1 1 d .
H1 H 0.9274 0.6684 0.2981 0.050 Uiso 1 1 calc R
H4 H 1.082(17) 0.5000 0.231(15) 0.050 Uiso 1 2 d S

loop_
_atom_site_aniso_label
_atom_site_aniso_U_11
_atom_site_aniso_U_22
_atom_site_aniso_U_33
_atom_site_aniso_U_23
_atom_site_aniso_U_13
_atom_site_aniso_U_12
Pt1 0.0190(2) 0.0194(2) 0.0151(2) 0.000 0.00427(13) 0.000
Cl1 0.0356(7) 0.0229(6) 0.0434(9) 0.0001(6) 0.0212(6) -0.0026(5)
N1 0.019(3) 0.047(4) 0.022(4) 0.000 0.003(2) 0.000
C3 0.021(3) 0.029(4) 0.017(4) 0.000 0.001(3) 0.000
C2 0.035(3) 0.028(3) 0.064(5) -0.010(3) 0.023(3) -0.007(2)
C1 0.036(3) 0.038(4) 0.051(4) -0.002(3) 0.022(3) -0.009(3)

loop_
_atom_type_symbol
_atom_type_description
_atom_type_scat_dispersion_real
_atom_type_scat_dispersion_imag
_atom_type_scat_source
C C 0.0033 0.0016 'International Tables Vol C Tables 4.2.6.8 and 6.1.1.4'
H H 0.0000 0.0000 'International Tables Vol C Tables 4.2.6.8 and 6.1.1.4'
N N 0.0061 0.0033 'International Tables Vol C Tables 4.2.6.8 and 6.1.1.4'
Cl Cl 0.1484 0.1585 'International Tables Vol C Tables 4.2.6.8 and 6.1.1.4'
Pt Pt -1.7033 8.3905 'International Tables Vol C Tables 4.2.6.8 and 6.1.1.4'

loop_
_geom_angle_atom_site_label_1
_geom_angle_atom_site_label_2
_geom_angle_atom_site_label_3
_geom_angle
_geom_angle_site_symmetry_1
_geom_angle_site_symmetry_3
Cl1 Pt1 Cl1 89.92(7) 5_665 2_655
Cl1 Pt1 Cl1 180.0 5_665 .
Cl1 Pt1 Cl1 90.08(7) 2_655 .
Cl1 Pt1 Cl1 90.08(7) 5_665 6_565
Cl1 Pt1 Cl1 180.0 2_655 6_565
Cl1 Pt1 Cl1 89.92(7) . 6_565
C1 N1 C1 121.2(7) . 6_565
C2 C3 C2 117.6(7) 6_565 .
C2 C3 C3 121.2(4) 6_565 5_666
C2 C3 C3 121.2(4) . 5_666
C1 C2 C3 120.2(6) . .
N1 C1 C2 120.3(6) . .

loop_
_geom_bond_atom_site_label_1
_geom_bond_atom_site_label_2
_geom_bond_distance
_geom_bond_site_symmetry_2
Pt1 Cl1 2.3019(14) 5_665
Pt1 Cl1 2.3019(14) 2_655
Pt1 Cl1 2.3019(14) .
Pt1 Cl1 2.3019(14) 6_565
N1 C1 1.325(8) .
N1 C1 1.325(8) 6_565
C3 C2 1.376(8) 6_565
C3 C2 1.376(8) .
C3 C3 1.495(14) 5_666
C2 C1 1.371(8) .

loop_
_geom_torsion_atom_site_label_1
_geom_torsion_atom_site_label_2
_geom_torsion_atom_site_label_3
_geom_torsion_atom_site_label_4
_geom_torsion
_geom_torsion_site_symmetry_1
C2 C3 C2 C1 1.2(15) 6_565
C3 C3 C2 C1 -179.3(8) 5_666
C1 N1 C1 C2 -3.9(15) 6_565
C3 C2 C1 N1 1.3(13) .
